data_7049147
loop_
_publ_author_name
'Caise, Alexa'
'Kolychev, Eugene L.'
'Hicks, Jamie'
'Fuentes, M \'Angeles'
'Goicoechea, Jose M.'
'Aldridge, Simon'

_publ_section_title
;
 Reversible borohydride formation from aluminium hydrides and
 {H(9-BBN)}<sub>2</sub>: structural, thermodynamic and reactivity studies.
;
_journal_issue 29
_journal_name_full 'Dalton transactions (Cambridge, England : 2003)'
_journal_page_first 10845
_journal_page_last 10852
_journal_paper_doi 10.1039/c9dt00535h
_journal_volume 48
_journal_year 2019
_chemical_formula_moiety 'C38 H57 Al B F3 N2 O3 S, 2(C7 H8)'
_chemical_formula_sum 'C52 H73 Al B F3 N2 O3 S'
_chemical_formula_weight 900.97
_space_group_crystal_system orthorhombic
_space_group_IT_number 62
_space_group_name_Hall '-P 2ac 2n'
_space_group_name_H-M_alt 'P n m a'
_symmetry_space_group_name_Hall '-P 2ac 2n'
_symmetry_space_group_name_H-M 'P n m a'
_atom_sites_solution_hydrogens mixed
_audit_creation_method SHELXL-2018/3
_audit_update_record
;
2019-02-02 deposited with the CCDC.    2019-02-25 downloaded from the CCDC.
;
_cell_angle_alpha 90
_cell_angle_beta 90
_cell_angle_gamma 90
_cell_formula_units_Z 4
_cell_length_a 10.193(2)
_cell_length_b 25.619(5)
_cell_length_c 19.416(4)
_cell_measurement_reflns_used 6328
_cell_measurement_temperature 150(2)
_cell_measurement_theta_max 27
_cell_measurement_theta_min 5
_cell_volume 5070.2(17)
_computing_cell_refinement 'DENZO/SCALEPACK (Otwinowski & Minor, 1997)'
_computing_data_collection 'COLLECT (Nonius, 2001).'
_computing_data_reduction 'DENZO/SCALEPACK (Otwinowski & Minor, 1997)'
_computing_structure_refinement 'SHELXL-2018/3 (Sheldrick, 2018)'
_computing_structure_solution 'SHELXT 2018/2 (Sheldrick, 2018)'
_diffrn_ambient_temperature 150(2)
_diffrn_measured_fraction_theta_full 0.989
_diffrn_measured_fraction_theta_max 0.991
_diffrn_measurement_device_type 'Nonius KappaCCD'
_diffrn_radiation_type MoK\a
_diffrn_radiation_wavelength 0.71073
_diffrn_reflns_av_R_equivalents 0.0333
_diffrn_reflns_av_unetI/netI 0.0419
_diffrn_reflns_Laue_measured_fraction_full 0.989
_diffrn_reflns_Laue_measured_fraction_max 0.991
_diffrn_reflns_limit_h_max 13
_diffrn_reflns_limit_h_min -13
_diffrn_reflns_limit_k_max 33
_diffrn_reflns_limit_k_min -33
_diffrn_reflns_limit_l_max 25
_diffrn_reflns_limit_l_min -25
_diffrn_reflns_number 11064
_diffrn_reflns_point_group_measured_fraction_full 0.989
_diffrn_reflns_point_group_measured_fraction_max 0.991
_diffrn_reflns_theta_full 25.242
_diffrn_reflns_theta_max 27.473
_diffrn_reflns_theta_min 5.110
_exptl_absorpt_coefficient_mu 0.134
_exptl_absorpt_correction_T_max 0.98
_exptl_absorpt_correction_T_min 0.98
_exptl_absorpt_correction_type multi-scan
_exptl_absorpt_process_details 'DENZO/SCALEPACK (Otwinowski & Minor, 1997)'
_exptl_crystal_colour colourless
_exptl_crystal_density_diffrn 1.180
_exptl_crystal_description hexagon
_exptl_crystal_F_000 1936
_exptl_crystal_size_max 0.200
_exptl_crystal_size_mid 0.200
_exptl_crystal_size_min 0.100
_refine_diff_density_max 0.379
_refine_diff_density_min -0.345
_refine_diff_density_rms 0.048
_refine_ls_extinction_method none
_refine_ls_goodness_of_fit_ref 1.010
_refine_ls_hydrogen_treatment mixed
_refine_ls_matrix_type full
_refine_ls_number_parameters 563
_refine_ls_number_reflns 5897
_refine_ls_number_restraints 413
_refine_ls_restrained_S_all 1.185
_refine_ls_R_factor_all 0.0950
_refine_ls_R_factor_gt 0.0638
_refine_ls_shift/su_max 0.000
_refine_ls_shift/su_mean 0.000
_refine_ls_structure_factor_coef Fsqd
_refine_ls_weighting_details 'w=1/[\s^2^(Fo^2^)+(0.1014P)^2^+2.4999P] where P=(Fo^2^+2Fc^2^)/3'
_refine_ls_weighting_scheme calc
_refine_ls_wR_factor_gt 0.1664
_refine_ls_wR_factor_ref 0.1868
_reflns_Friedel_coverage 0.000
_reflns_number_gt 4088
_reflns_number_total 5897
_reflns_threshold_expression 'I > 2\s(I)'
_cod_data_source_file c9dt00535h2.cif
_cod_data_source_block 138ACE
_cod_depositor_comments 'Adding full bibliography for 7049144--7049149.cif.'
_cod_database_code 7049147
_shelx_shelxl_version_number 2018/3
_shelx_space_group_comment
;
The symmetry employed for this shelxl refinement is uniquely defined
by the following loop, which should always be used as a source of
symmetry information in preference to the above space-group names.
They are only intended as comments.
;
_shelx_estimated_absorpt_t_min 0.974
_shelx_estimated_absorpt_t_max 0.987

loop_
_space_group_symop_operation_xyz
'x, y, z'
'-x+1/2, -y, z+1/2'
'x+1/2, -y+1/2, -z+1/2'
'-x, y+1/2, -z'
'-x, -y, -z'
'x-1/2, y, -z-1/2'
'-x-1/2, y-1/2, z-1/2'
'x, -y-1/2, z'

loop_
_atom_site_label
_atom_site_type_symbol
_atom_site_fract_x
_atom_site_fract_y
_atom_site_fract_z
_atom_site_U_iso_or_equiv
_atom_site_adp_type
_atom_site_occupancy
_atom_site_site_symmetry_order
_atom_site_calc_flag
_atom_site_refinement_flags_posn
_atom_site_refinement_flags_adp
_atom_site_refinement_flags_occupancy
_atom_site_disorder_assembly
_atom_site_disorder_group
S1A S 0.57223(9) 0.7578(2) 0.33644(5) 0.0385(11) Uani 0.5 1 d . . P A -1
Al1 Al 0.40186(7) 0.750000 0.47321(4) 0.0246(2) Uani 1 2 d S T P A .
F1 F 0.8131(12) 0.7635(4) 0.2901(4) 0.078(3) Uani 0.25 1 d D U P A -1
F2 F 0.8037(8) 0.7346(3) 0.3937(4) 0.077(3) Uani 0.25 1 d D U P A -1
F3 F 0.7703(10) 0.8147(3) 0.3726(5) 0.083(2) Uani 0.25 1 d D U P A -1
F1A F 0.7985(12) 0.7810(4) 0.2888(4) 0.076(2) Uani 0.25 1 d D U P B -2
F2A F 0.8013(10) 0.7197(4) 0.3634(5) 0.082(2) Uani 0.25 1 d D U P C -2
F3A F 0.7792(11) 0.7983(4) 0.3949(4) 0.078(2) Uani 0.25 1 d D U P D -2
O1 O 0.53246(18) 0.750000 0.41062(9) 0.0355(5) Uani 1 2 d S T P . .
O2 O 0.5529(13) 0.7106(4) 0.2991(6) 0.0475(18) Uani 0.5 1 d . . P A -1
O2A O 0.5300(13) 0.8056(4) 0.3071(7) 0.055(2) Uani 0.5 1 d . . P A -1
N1 N 0.28980(15) 0.69464(6) 0.45103(7) 0.0270(3) Uani 1 1 d . . . . .
C1 C 0.28730(19) 0.64513(7) 0.48777(10) 0.0374(4) Uani 1 1 d D U . . .
C2 C 0.1954(8) 0.6315(3) 0.5373(5) 0.0400(11) Uani 0.398(9) 1 d D U P E 1
C3 C 0.2112(8) 0.5837(3) 0.5704(4) 0.0462(14) Uani 0.398(9) 1 d D U P E 1
H3 H 0.151870 0.574001 0.605942 0.055 Uiso 0.398(9) 1 calc R U P E 1
C4 C 0.3122(9) 0.5497(3) 0.5524(4) 0.0557(14) Uani 0.398(9) 1 d D U P E 1
H4 H 0.322493 0.517678 0.576396 0.067 Uiso 0.398(9) 1 calc R U P E 1
C5 C 0.3975(8) 0.5625(2) 0.4998(5) 0.0584(14) Uani 0.398(9) 1 d D U P E 1
H5 H 0.462660 0.538542 0.484866 0.070 Uiso 0.398(9) 1 calc R U P E 1
C6 C 0.3857(7) 0.6109(3) 0.4693(4) 0.0520(12) Uani 0.398(9) 1 d D U P E 1
C7 C 0.5107(7) 0.6130(4) 0.4305(4) 0.0601(16) Uani 0.398(9) 1 d D U P E 1
H7 H 0.519242 0.649428 0.412414 0.072 Uiso 0.398(9) 1 calc R U P E 1
C8 C 0.5094(11) 0.5766(7) 0.3677(6) 0.074(3) Uani 0.398(9) 1 d D U P E 1
H8A H 0.510769 0.540218 0.383300 0.111 Uiso 0.398(9) 1 calc R U P E 1
H8B H 0.586857 0.583443 0.339196 0.111 Uiso 0.398(9) 1 calc R U P E 1
H8C H 0.429880 0.582893 0.340642 0.111 Uiso 0.398(9) 1 calc R U P E 1
C9 C 0.6307(7) 0.6029(4) 0.4746(5) 0.066(2) Uani 0.398(9) 1 d D U P E 1
H9A H 0.633976 0.628507 0.512161 0.099 Uiso 0.398(9) 1 calc R U P E 1
H9B H 0.709905 0.606141 0.446330 0.099 Uiso 0.398(9) 1 calc R U P E 1
H9C H 0.625879 0.567665 0.493977 0.099 Uiso 0.398(9) 1 calc R U P E 1
C10 C 0.0975(7) 0.6736(3) 0.5583(4) 0.0416(14) Uani 0.398(9) 1 d D U P E 1
H10 H 0.139266 0.708517 0.551655 0.050 Uiso 0.398(9) 1 calc R U P E 1
C11 C 0.0615(8) 0.6674(3) 0.6339(3) 0.0477(18) Uani 0.398(9) 1 d D U P E 1
H11A H 0.022573 0.632890 0.641384 0.072 Uiso 0.398(9) 1 calc R U P E 1
H11B H -0.001798 0.694457 0.646911 0.072 Uiso 0.398(9) 1 calc R U P E 1
H11C H 0.140659 0.670904 0.662238 0.072 Uiso 0.398(9) 1 calc R U P E 1
C12 C -0.0255(8) 0.6707(4) 0.5135(4) 0.056(2) Uani 0.398(9) 1 d D U P E 1
H12A H -0.067550 0.636571 0.519630 0.084 Uiso 0.398(9) 1 calc R U P E 1
H12B H -0.001146 0.675197 0.465033 0.084 Uiso 0.398(9) 1 calc R U P E 1
H12C H -0.086621 0.698318 0.527077 0.084 Uiso 0.398(9) 1 calc R U P E 1
C13 C 0.1617(3) 0.65428(8) 0.35668(12) 0.0479(6) Uani 1 1 d . . . . .
H13A H 0.228015 0.639574 0.325697 0.072 Uiso 1 1 calc R U . . .
H13B H 0.084828 0.665002 0.329891 0.072 Uiso 1 1 calc R U . . .
H13C H 0.135714 0.627885 0.390564 0.072 Uiso 1 1 calc R U . . .
C14 C 0.21801(19) 0.70097(7) 0.39340(9) 0.0311(4) Uani 1 1 d . . . . .
C15 C 0.1947(3) 0.750000 0.36453(13) 0.0325(6) Uani 1 2 d S T P . .
H15 H 0.158295 0.749999 0.319490 0.039 Uiso 1 2 calc R U P . .
C16 C 0.3964(3) 0.7529(3) 0.63746(15) 0.0389(8) Uani 0.5 1 d D U P A -1
H16 H 0.304256 0.754089 0.619812 0.047 Uiso 0.5 1 calc R U P A -1
C17 C 0.4268(6) 0.8043(3) 0.6746(4) 0.0393(13) Uani 0.5 1 d D U P A -1
H17A H 0.409640 0.833795 0.642937 0.047 Uiso 0.5 1 calc R U P A -1
H17B H 0.367309 0.807982 0.714632 0.047 Uiso 0.5 1 calc R U P A -1
C18 C 0.5688(4) 0.80708(19) 0.6995(2) 0.0381(9) Uani 0.5 1 d D U P A -1
H18A H 0.583055 0.780225 0.735351 0.046 Uiso 0.5 1 calc R U P A -1
H18B H 0.584880 0.841691 0.720482 0.046 Uiso 0.5 1 calc R U P A -1
C19 C 0.6665(6) 0.7984(4) 0.6404(4) 0.0426(13) Uani 0.5 1 d D U P A -1
H19A H 0.756936 0.798748 0.659079 0.051 Uiso 0.5 1 calc R U P A -1
H19B H 0.658766 0.827383 0.606941 0.051 Uiso 0.5 1 calc R U P A -1
C20 C 0.6419(3) 0.7462(3) 0.60326(16) 0.0414(9) Uani 0.5 1 d D U P A -1
H20 H 0.705426 0.742197 0.564363 0.050 Uiso 0.5 1 calc R U P A -1
C21 C 0.6540(7) 0.6997(4) 0.6520(6) 0.0583(17) Uani 0.5 1 d D U P A -1
H21A H 0.713742 0.673858 0.630743 0.070 Uiso 0.5 1 calc R U P A -1
H21B H 0.695963 0.711917 0.695098 0.070 Uiso 0.5 1 calc R U P A -1
C22 C 0.5290(6) 0.6725(2) 0.6705(4) 0.0695(14) Uani 0.5 1 d D U P A -1
H22A H 0.545480 0.651142 0.712093 0.083 Uiso 0.5 1 calc R U P A -1
H22B H 0.506886 0.648201 0.632623 0.083 Uiso 0.5 1 calc R U P A -1
C23 C 0.4116(7) 0.7060(3) 0.6841(5) 0.0547(17) Uani 0.5 1 d D U P A -1
H23A H 0.415918 0.718349 0.732302 0.066 Uiso 0.5 1 calc R U P A -1
H23B H 0.332101 0.684031 0.679656 0.066 Uiso 0.5 1 calc R U P A -1
C24 C 0.7470(5) 0.7657(2) 0.3482(3) 0.0760(17) Uani 0.5 1 d D U P A -1
C25 C 0.5367(5) 0.4794(2) 0.2246(3) 0.0890(14) Uani 0.792(7) 1 d D U P F 1
H25 H 0.487677 0.478013 0.266169 0.107 Uiso 0.792(7) 1 calc R U P F 1
C26 C 0.6444(6) 0.44599(19) 0.2163(3) 0.1067(16) Uani 0.792(7) 1 d D U P F 1
H26 H 0.671577 0.423772 0.252739 0.128 Uiso 0.792(7) 1 calc R U P F 1
C27 C 0.7103(5) 0.4459(2) 0.1541(3) 0.1139(18) Uani 0.792(7) 1 d D U P F 1
H27 H 0.781676 0.422691 0.146926 0.137 Uiso 0.792(7) 1 calc R U P F 1
C28 C 0.6725(6) 0.4794(2) 0.1029(3) 0.1103(17) Uani 0.792(7) 1 d D U P F 1
H28 H 0.719056 0.479193 0.060495 0.132 Uiso 0.792(7) 1 calc R U P F 1
C29 C 0.5687(5) 0.51341(16) 0.1111(3) 0.0945(14) Uani 0.792(7) 1 d D U P F 1
H29 H 0.543433 0.536180 0.074845 0.113 Uiso 0.792(7) 1 calc R U P F 1
C30 C 0.5006(4) 0.51372(15) 0.1746(2) 0.0772(12) Uani 0.792(7) 1 d D U P F 1
C31 C 0.3893(5) 0.5501(2) 0.1834(3) 0.1082(19) Uani 0.792(7) 1 d D U P F 1
H31A H 0.318669 0.532565 0.208629 0.162 Uiso 0.792(7) 1 calc R U P F 1
H31B H 0.357069 0.560919 0.138008 0.162 Uiso 0.792(7) 1 calc R U P F 1
H31C H 0.418364 0.580820 0.209201 0.162 Uiso 0.792(7) 1 calc R U P F 1
C2A C 0.1820(5) 0.6390(2) 0.5344(3) 0.0405(9) Uani 0.602(9) 1 d D U P E 2
C3A C 0.1743(6) 0.5938(2) 0.5748(3) 0.0518(11) Uani 0.602(9) 1 d D U P E 2
H3A H 0.100858 0.588202 0.604041 0.062 Uiso 0.602(9) 1 calc R U P E 2
C4A C 0.2733(6) 0.5576(2) 0.5719(3) 0.0622(12) Uani 0.602(9) 1 d D U P E 2
H4A H 0.269327 0.527391 0.600242 0.075 Uiso 0.602(9) 1 calc R U P E 2
C5A C 0.3784(6) 0.56454(18) 0.5281(3) 0.0609(11) Uani 0.602(9) 1 d D U P E 2
H5A H 0.446974 0.539412 0.528499 0.073 Uiso 0.602(9) 1 calc R U P E 2
C6A C 0.3885(5) 0.6074(2) 0.4830(3) 0.0540(10) Uani 0.602(9) 1 d D U P E 2
C7A C 0.4846(5) 0.6172(3) 0.4203(3) 0.0653(13) Uani 0.602(9) 1 d D U P E 2
H7A H 0.458853 0.650303 0.396668 0.078 Uiso 0.602(9) 1 calc R U P E 2
C8A C 0.4714(7) 0.5720(4) 0.3696(4) 0.079(2) Uani 0.602(9) 1 d D U P E 2
H8A1 H 0.530059 0.577839 0.330369 0.118 Uiso 0.602(9) 1 calc R U P E 2
H8A2 H 0.380587 0.569918 0.353331 0.118 Uiso 0.602(9) 1 calc R U P E 2
H8A3 H 0.495193 0.539311 0.392610 0.118 Uiso 0.602(9) 1 calc R U P E 2
C9A C 0.6265(5) 0.6219(3) 0.4450(4) 0.0780(18) Uani 0.602(9) 1 d D U P E 2
H9A1 H 0.651257 0.590117 0.470003 0.117 Uiso 0.602(9) 1 calc R U P E 2
H9A2 H 0.634684 0.652085 0.475683 0.117 Uiso 0.602(9) 1 calc R U P E 2
H9A3 H 0.684591 0.626421 0.405253 0.117 Uiso 0.602(9) 1 calc R U P E 2
C10A C 0.0631(5) 0.6746(2) 0.5411(3) 0.0450(11) Uani 0.602(9) 1 d D U P E 2
H10A H 0.082491 0.707721 0.515932 0.054 Uiso 0.602(9) 1 calc R U P E 2
C11A C 0.0342(5) 0.6883(3) 0.6162(3) 0.0557(14) Uani 0.602(9) 1 d D U P E 2
H11D H 0.006960 0.656762 0.640954 0.084 Uiso 0.602(9) 1 calc R U P E 2
H11E H -0.036268 0.714257 0.618079 0.084 Uiso 0.602(9) 1 calc R U P E 2
H11F H 0.113409 0.702612 0.637662 0.084 Uiso 0.602(9) 1 calc R U P E 2
C12A C -0.0595(6) 0.6503(3) 0.5092(3) 0.0598(14) Uani 0.602(9) 1 d D U P E 2
H12D H -0.042119 0.641572 0.460932 0.090 Uiso 0.602(9) 1 calc R U P E 2
H12E H -0.132257 0.675178 0.511806 0.090 Uiso 0.602(9) 1 calc R U P E 2
H12F H -0.082646 0.618460 0.534490 0.090 Uiso 0.602(9) 1 calc R U P E 2
C25A C 0.4990(17) 0.4836(9) 0.2178(9) 0.092(4) Uani 0.208(7) 1 d D U P F 2
H25A H 0.425245 0.496842 0.242094 0.110 Uiso 0.208(7) 1 calc R U P F 2
C26A C 0.5813(14) 0.4461(6) 0.2483(7) 0.088(4) Uani 0.208(7) 1 d D U P F 2
H26A H 0.558826 0.430752 0.291215 0.106 Uiso 0.208(7) 1 calc R U P F 2
C27A C 0.6959(15) 0.4318(7) 0.2145(9) 0.091(4) Uani 0.208(7) 1 d D U P F 2
H27A H 0.747997 0.404161 0.232142 0.109 Uiso 0.208(7) 1 calc R U P F 2
C28A C 0.7348(15) 0.4577(8) 0.1550(10) 0.097(4) Uani 0.208(7) 1 d D U P F 2
H28A H 0.820144 0.452280 0.136743 0.117 Uiso 0.208(7) 1 calc R U P F 2
C29A C 0.6486(16) 0.4916(8) 0.1226(8) 0.099(4) Uani 0.208(7) 1 d D U P F 2
H29A H 0.672451 0.508135 0.080627 0.119 Uiso 0.208(7) 1 calc R U P F 2
C30A C 0.5268(15) 0.5009(7) 0.1522(8) 0.098(4) Uani 0.208(7) 1 d D U P F 2
C31A C 0.4395(16) 0.5401(6) 0.1179(10) 0.103(5) Uani 0.208(7) 1 d D U P F 2
H31D H 0.348257 0.533821 0.131484 0.154 Uiso 0.208(7) 1 calc R U P F 2
H31E H 0.447627 0.536831 0.067794 0.154 Uiso 0.208(7) 1 calc R U P F 2
H31F H 0.465466 0.575382 0.131968 0.154 Uiso 0.208(7) 1 calc R U P F 2
B1 B 0.4951(3) 0.750000 0.57344(16) 0.0330(7) Uani 1 2 d S T P . .
H1 H 0.477(2) 0.7117(9) 0.5368(11) 0.040 Uiso 1 1 d . U . . .

loop_
_atom_site_aniso_label
_atom_site_aniso_U_11
_atom_site_aniso_U_22
_atom_site_aniso_U_33
_atom_site_aniso_U_23
_atom_site_aniso_U_13
_atom_site_aniso_U_12
S1A 0.0268(4) 0.066(3) 0.0225(4) -0.0029(8) 0.0031(3) -0.0070(7)
Al1 0.0220(4) 0.0322(4) 0.0197(4) 0.000 -0.0001(3) 0.000
F1 0.035(3) 0.150(8) 0.049(3) 0.009(4) 0.023(2) -0.006(5)
F2 0.032(3) 0.134(7) 0.065(3) 0.004(4) -0.019(3) -0.008(4)
F3 0.045(4) 0.132(6) 0.072(4) -0.001(4) -0.015(4) -0.036(4)
F1A 0.030(3) 0.141(6) 0.057(3) 0.005(3) 0.012(2) -0.017(3)
F2A 0.031(3) 0.148(6) 0.067(3) 0.007(3) 0.004(3) -0.017(3)
F3A 0.033(3) 0.148(6) 0.053(3) -0.006(3) -0.006(3) -0.018(3)
O1 0.0266(9) 0.0561(12) 0.0238(9) 0.000 0.0041(7) 0.000
O2 0.053(4) 0.064(5) 0.025(3) -0.011(4) 0.003(2) 0.001(3)
O2A 0.063(5) 0.066(6) 0.035(4) 0.012(4) -0.003(3) -0.008(4)
N1 0.0280(8) 0.0278(7) 0.0252(8) -0.0013(6) -0.0011(6) 0.0021(6)
C1 0.0446(10) 0.0252(8) 0.0425(10) 0.0006(8) -0.0103(8) 0.0001(8)
C2 0.050(2) 0.026(2) 0.044(2) 0.0065(18) -0.0021(18) 0.0038(17)
C3 0.058(3) 0.023(2) 0.058(2) 0.011(2) 0.005(2) 0.017(2)
C4 0.069(3) 0.030(2) 0.068(3) 0.008(2) 0.011(2) 0.023(2)
C5 0.070(3) 0.035(2) 0.069(3) 0.003(2) 0.009(2) 0.019(2)
C6 0.056(2) 0.032(2) 0.068(2) -0.0012(19) -0.007(2) 0.0110(18)
C7 0.048(3) 0.043(3) 0.090(3) -0.013(2) -0.012(3) 0.020(2)
C8 0.051(5) 0.060(5) 0.110(5) -0.021(4) -0.012(4) 0.010(4)
C9 0.047(3) 0.054(4) 0.096(5) -0.010(4) -0.021(4) 0.021(3)
C10 0.044(3) 0.038(2) 0.042(3) 0.011(2) 0.003(2) -0.002(2)
C11 0.052(4) 0.046(3) 0.045(3) 0.022(3) 0.013(3) 0.007(3)
C12 0.050(4) 0.058(4) 0.060(4) 0.002(4) 0.002(3) -0.005(3)
C13 0.0629(15) 0.0401(11) 0.0406(12) -0.0057(10) -0.0165(11) -0.0054(11)
C14 0.0312(10) 0.0369(10) 0.0252(9) -0.0048(8) -0.0026(7) -0.0003(8)
C15 0.0339(14) 0.0412(15) 0.0223(12) 0.000 -0.0073(11) 0.000
C16 0.0247(13) 0.061(2) 0.0309(13) 0.004(4) 0.0014(11) 0.006(3)
C17 0.036(2) 0.055(3) 0.027(2) -0.006(2) 0.0051(19) 0.003(2)
C18 0.040(2) 0.056(2) 0.0183(16) -0.0076(17) -0.0097(16) -0.0018(18)
C19 0.028(2) 0.072(3) 0.028(3) -0.002(2) -0.0048(19) -0.016(2)
C20 0.0278(13) 0.067(2) 0.0296(14) -0.005(4) 0.0000(11) -0.002(3)
C21 0.047(3) 0.079(3) 0.048(3) 0.010(3) -0.010(3) 0.008(3)
C22 0.060(3) 0.085(3) 0.064(3) 0.026(3) 0.005(2) 0.003(3)
C23 0.041(3) 0.076(4) 0.047(3) 0.010(3) 0.008(2) 0.000(3)
C24 0.0296(19) 0.144(5) 0.0546(19) 0.002(2) 0.0026(17) -0.017(2)
C25 0.103(3) 0.057(2) 0.106(3) -0.012(2) -0.016(3) -0.022(2)
C26 0.107(3) 0.076(3) 0.137(3) -0.034(3) -0.009(3) -0.028(3)
C27 0.103(3) 0.077(3) 0.161(4) -0.037(3) 0.000(3) -0.031(3)
C28 0.113(3) 0.070(3) 0.148(4) -0.032(3) 0.015(3) -0.032(2)
C29 0.105(3) 0.057(2) 0.122(3) -0.015(2) 0.016(3) -0.031(2)
C30 0.087(3) 0.0482(19) 0.096(3) -0.0170(19) -0.011(2) -0.0185(18)
C31 0.098(4) 0.104(4) 0.122(4) 0.000(3) -0.027(3) 0.004(3)
C2A 0.0546(18) 0.0270(16) 0.0399(15) 0.0067(14) -0.0058(15) -0.0062(14)
C3A 0.067(2) 0.0296(19) 0.0592(19) 0.0147(17) -0.0045(19) 0.0031(17)
C4A 0.076(2) 0.0350(19) 0.075(2) 0.0144(18) 0.000(2) 0.0102(19)
C5A 0.071(2) 0.0344(17) 0.078(2) 0.0080(19) -0.005(2) 0.0147(17)
C6A 0.0533(17) 0.0332(16) 0.075(2) -0.0013(16) -0.0126(16) 0.0103(14)
C7A 0.043(2) 0.048(2) 0.105(3) -0.019(2) -0.003(2) 0.0210(18)
C8A 0.050(4) 0.060(4) 0.127(4) -0.029(3) 0.005(3) 0.011(3)
C9A 0.055(3) 0.073(4) 0.106(4) -0.020(3) -0.006(3) 0.032(3)
C10A 0.051(2) 0.0445(18) 0.040(2) 0.0032(17) 0.0078(18) -0.0102(18)
C11A 0.050(3) 0.068(3) 0.050(3) -0.008(2) 0.018(2) -0.023(2)
C12A 0.059(3) 0.064(3) 0.056(3) -0.004(2) -0.008(2) -0.003(3)
C25A 0.094(7) 0.072(7) 0.108(8) -0.024(6) 0.006(6) -0.034(5)
C26A 0.090(7) 0.069(6) 0.106(8) -0.024(6) 0.014(6) -0.029(5)
C27A 0.090(7) 0.074(7) 0.110(8) -0.029(6) 0.019(6) -0.026(5)
C28A 0.095(7) 0.080(7) 0.116(8) -0.028(6) 0.016(6) -0.034(6)
C29A 0.101(7) 0.083(7) 0.114(8) -0.026(6) 0.009(6) -0.038(6)
C30A 0.100(7) 0.078(7) 0.115(8) -0.020(6) -0.004(6) -0.038(5)
C31A 0.111(10) 0.076(9) 0.121(11) 0.001(8) -0.036(9) -0.038(8)
B1 0.0300(15) 0.0431(17) 0.0258(14) 0.000 -0.0019(12) 0.000

loop_
_atom_type_symbol
_atom_type_description
_atom_type_scat_dispersion_real
_atom_type_scat_dispersion_imag
_atom_type_scat_source
C C 0.0033 0.0016 'International Tables Vol C Tables 4.2.6.8 and 6.1.1.4'
H H 0.0000 0.0000 'International Tables Vol C Tables 4.2.6.8 and 6.1.1.4'
B B 0.0013 0.0007 'International Tables Vol C Tables 4.2.6.8 and 6.1.1.4'
N N 0.0061 0.0033 'International Tables Vol C Tables 4.2.6.8 and 6.1.1.4'
O O 0.0106 0.0060 'International Tables Vol C Tables 4.2.6.8 and 6.1.1.4'
F F 0.0171 0.0103 'International Tables Vol C Tables 4.2.6.8 and 6.1.1.4'
Al Al 0.0645 0.0514 'International Tables Vol C Tables 4.2.6.8 and 6.1.1.4'
S S 0.1246 0.1234 'International Tables Vol C Tables 4.2.6.8 and 6.1.1.4'

loop_
_geom_angle_atom_site_label_1
_geom_angle_atom_site_label_2
_geom_angle_atom_site_label_3
_geom_angle
_geom_angle_site_symmetry_1
_geom_angle_site_symmetry_3
O2A S1A O2 119.2(2) . .
O2A S1A O1 114.5(5) . .
O2 S1A O1 109.7(5) . .
O2A S1A C24 104.6(7) . .
O2 S1A C24 107.2(6) . .
O1 S1A C24 99.17(19) . .
O1 Al1 N1 107.20(6) . 8_575
O1 Al1 N1 107.20(6) . .
N1 Al1 N1 98.57(10) 8_575 .
O1 Al1 B1 106.37(11) . .
N1 Al1 B1 118.33(7) 8_575 .
N1 Al1 B1 118.33(7) . .
S1A O1 Al1 147.31(14) . .
C14 N1 C1 120.16(15) . .
C14 N1 Al1 115.57(12) . .
C1 N1 Al1 123.95(12) . .
C6 C1 C2 120.7(4) . .
C2A C1 C6A 121.3(3) . .
C6 C1 N1 114.5(3) . .
C2 C1 N1 124.8(3) . .
C2A C1 N1 115.1(2) . .
C6A C1 N1 123.3(2) . .
C1 C2 C3 117.6(4) . .
C1 C2 C10 116.7(5) . .
C3 C2 C10 125.1(5) . .
C4 C3 C2 121.3(5) . .
C5 C4 C3 120.2(4) . .
C6 C5 C4 118.4(4) . .
C5 C6 C1 121.6(4) . .
C5 C6 C7 100.1(6) . .
C1 C6 C7 137.2(7) . .
C6 C7 C9 113.6(6) . .
C6 C7 C8 111.9(6) . .
C9 C7 C8 110.6(6) . .
C11 C10 C2 110.0(5) . .
C11 C10 C12 110.3(5) . .
C2 C10 C12 110.6(6) . .
N1 C14 C15 122.30(18) . .
N1 C14 C13 120.31(17) . .
C15 C14 C13 117.38(18) . .
C14 C15 C14 128.3(2) . 8_575
C23 C16 C17 112.4(3) . .
C23 C16 B1 111.3(5) . .
C17 C16 B1 106.2(4) . .
C18 C17 C16 112.4(4) . .
C17 C18 C19 111.9(4) . .
C18 C19 C20 111.7(5) . .
C21 C20 C19 111.9(3) . .
C21 C20 B1 110.3(4) . .
C19 C20 B1 105.5(5) . .
C22 C21 C20 116.3(6) . .
C21 C22 C23 117.2(5) . .
C22 C23 C16 115.6(5) . .
F1 C24 F2 108.9(6) . .
F1 C24 F3 104.4(6) . .
F2 C24 F3 104.2(5) . .
F1 C24 S1A 113.1(6) . .
F2 C24 S1A 116.6(5) . .
F3 C24 S1A 108.6(6) . .
C30 C25 C26 121.6(4) . .
C27 C26 C25 118.9(4) . .
C28 C27 C26 119.8(5) . .
C27 C28 C29 121.8(5) . .
C28 C29 C30 118.7(4) . .
C25 C30 C29 119.0(4) . .
C25 C30 C31 122.2(5) . .
C29 C30 C31 118.7(4) . .
C3A C2A C1 119.6(3) . .
C3A C2A C10A 113.7(4) . .
C1 C2A C10A 126.4(3) . .
C4A C3A C2A 119.6(4) . .
C3A C4A C5A 120.6(4) . .
C4A C5A C6A 122.7(4) . .
C5A C6A C1 116.0(3) . .
C5A C6A C7A 130.3(5) . .
C1 C6A C7A 113.2(4) . .
C8A C7A C9A 110.2(4) . .
C8A C7A C6A 108.8(5) . .
C9A C7A C6A 110.9(5) . .
C2A C10A C12A 111.9(4) . .
C2A C10A C11A 111.9(4) . .
C12A C10A C11A 108.8(4) . .
C30A C25A C26A 119.1(6) . .
C27A C26A C25A 118.9(6) . .
C28A C27A C26A 120.5(6) . .
C29A C28A C27A 119.7(6) . .
C28A C29A C30A 119.1(6) . .
C25A C30A C29A 120.7(6) . .
C25A C30A C31A 120.3(7) . .
C29A C30A C31A 117.5(7) . .
C16 B1 C20 108.0(2) . .
C16 B1 Al1 115.0(2) . .
C20 B1 Al1 137.1(2) . .

loop_
_geom_bond_atom_site_label_1
_geom_bond_atom_site_label_2
_geom_bond_distance
_geom_bond_site_symmetry_2
S1A O2A 1.418(11) .
S1A O2 1.422(12) .
S1A O1 1.509(2) .
S1A C24 1.807(5) .
Al1 O1 1.8025(19) .
Al1 N1 1.8711(16) 8_575
Al1 N1 1.8712(16) .
Al1 B1 2.166(3) .
F1 C24 1.315(6) .
F2 C24 1.323(6) .
F3 C24 1.363(6) .
N1 C14 1.347(2) .
N1 C1 1.455(2) .
C1 C6 1.379(5) .
C1 C2 1.388(5) .
C1 C2A 1.413(4) .
C1 C6A 1.417(4) .
C2 C3 1.394(6) .
C2 C10 1.523(6) .
C3 C4 1.392(6) .
C4 C5 1.381(6) .
C5 C6 1.378(6) .
C6 C7 1.482(7) .
C7 C9 1.515(7) .
C7 C8 1.536(7) .
C10 C11 1.522(6) .
C10 C12 1.527(6) .
C13 C14 1.506(3) .
C14 C15 1.396(2) .
C16 C23 1.513(6) .
C16 C17 1.532(6) .
C16 B1 1.601(4) .
C17 C18 1.527(6) .
C18 C19 1.535(6) .
C19 C20 1.541(6) .
C20 C21 1.526(6) .
C20 B1 1.608(5) .
C21 C22 1.496(6) .
C22 C23 1.495(6) .
C25 C30 1.360(5) .
C25 C26 1.401(6) .
C26 C27 1.382(6) .
C27 C28 1.368(6) .
C28 C29 1.381(5) .
C29 C30 1.415(5) .
C30 C31 1.477(5) .
C2A C3A 1.401(5) .
C2A C10A 1.522(5) .
C3A C4A 1.372(5) .
C4A C5A 1.379(5) .
C5A C6A 1.409(5) .
C6A C7A 1.582(6) .
C7A C8A 1.524(6) .
C7A C9A 1.529(5) .
C10A C12A 1.527(5) .
C10A C11A 1.528(5) .
C25A C30A 1.378(7) .
C25A C26A 1.406(7) .
C26A C27A 1.388(7) .
C27A C28A 1.389(7) .
C28A C29A 1.386(7) .
C29A C30A 1.389(7) .
C30A C31A 1.498(6) .
